data_2003899
loop_
_publ_author_name
'Koskenlinna, M.'
'Valkonen, J.'

_publ_section_title
;
 Lead(II) Hydrogenselenite
;
_journal_issue 9
_journal_name_full 'Acta Crystallographica Section C'
_journal_page_first 1737
_journal_page_last 1739
_journal_paper_doi 10.1107/S0108270195003441
_journal_volume 51
_journal_year 1995
_chemical_formula_structural 'Pb (H Se O3)2'
_chemical_formula_sum 'H2 O6 Pb Se2'
_chemical_formula_weight 463.12
_chemical_name_common 'Lead(II) hydrogenselenite'
_chemical_name_systematic 'Lead(II) bis(hydrogenselenate(IV))'
_space_group_IT_number 60
_symmetry_cell_setting orthorhombic
_symmetry_space_group_name_Hall '-P 2n 2ab'
_symmetry_space_group_name_H-M 'P b c n'
_atom_type_scat_source 'IntTabIV Tables 2.3.1 and 2.2B'
_cell_angle_alpha 90
_cell_angle_beta 90
_cell_angle_gamma 90
_cell_formula_units_Z 4
_cell_length_a 16.381(5)
_cell_length_b 6.1110(10)
_cell_length_c 5.8960(10)
_cell_measurement_radiation MoK\a
_cell_measurement_reflns_used 25
_cell_measurement_temperature 295
_cell_measurement_theta_max 16.0
_cell_measurement_theta_min 15.0
_cell_measurement_wavelength .71073
_cell_volume 590.2(2)
_computing_cell_refinement 'CAD-4 Software'
_computing_data_collection 'CAD-4 Software (Enraf-Nonius, 1989)'
_computing_data_reduction 'MolEN (Fair, 1990)'
_computing_molecular_graphics 'ORTEPII (Johnson, 1976)'
_computing_structure_refinement MolEN
_computing_structure_solution 'MULTAN11/82 (Main et al., 1982)'
_diffrn_ambient_temperature 295
_diffrn_measurement_device 'Enraf-Nonius CAD-4'
_diffrn_measurement_method \w/2\q
_diffrn_radiation_monochromator graphite
_diffrn_radiation_source xray_tube
_diffrn_radiation_type 'Mo K\a'
_diffrn_radiation_wavelength .71073
_diffrn_reflns_limit_h_max 23
_diffrn_reflns_limit_h_min 0
_diffrn_reflns_limit_k_max 8
_diffrn_reflns_limit_k_min 0
_diffrn_reflns_limit_l_max 8
_diffrn_reflns_limit_l_min 0
_diffrn_reflns_number 1049
_diffrn_reflns_theta_max 30.0
_diffrn_reflns_theta_min 2.5
_diffrn_standards_decay_% 0
_diffrn_standards_interval_count 35
_diffrn_standards_number 2
_exptl_absorpt_coefficient_mu 41.0
_exptl_absorpt_correction_T_max 1.00
_exptl_absorpt_correction_T_min .58
_exptl_absorpt_correction_type 'empirical via \f-scan (North, Phillips & Mathews, 1968)'
_exptl_absorpt_process_details '\f-scan (North, Phillips & Mathews, 1968)'
_exptl_crystal_colour white
_exptl_crystal_density_diffrn 5.21
_exptl_crystal_description prism
_exptl_crystal_F_000 800
_exptl_crystal_size_max .13
_exptl_crystal_size_mid .06
_exptl_crystal_size_min .05
_refine_diff_density_max 1.52
_refine_diff_density_min -03.82
_refine_ls_extinction_coef 5.82E-7(6)
_refine_ls_extinction_method 'Zachariasen (1963)'
_refine_ls_goodness_of_fit_obs .46
_refine_ls_hydrogen_treatment noref
_refine_ls_matrix_type full
_refine_ls_number_parameters 43
_refine_ls_number_reflns 501
_refine_ls_R_factor_obs .032
_refine_ls_shift/esd_max .0049
_refine_ls_structure_factor_coef F
_refine_ls_weighting_scheme sigma
_refine_ls_wR_factor_obs .040
_reflns_number_observed 501
_reflns_number_total 1049
_reflns_observed_criterion I>3\s(I)
_cod_data_source_file hu1127.cif
_cod_data_source_block hu1127
_cod_original_cell_volume 590.3(2)
_cod_database_code 2003899

loop_
_symmetry_equiv_pos_as_xyz
x,y,z
1/2-x,1/2-y,1/2+z
-x,y,1/2-z
1/2+x,1/2-y,-z
-x,-y,-z
1/2+x,1/2+y,1/2-z
x,-y,1/2+z
1/2-x,1/2+y,z

loop_
_atom_site_aniso_label
_atom_site_aniso_U_11
_atom_site_aniso_U_22
_atom_site_aniso_U_33
_atom_site_aniso_U_12
_atom_site_aniso_U_13
_atom_site_aniso_U_23
Pb 0.0139(2) 0.0126(2) 0.0167(2) 0 0.0007(5) 0
Se 0.0102(4) 0.0090(4) 0.0121(4) -0.0010(4) 0.0006(7) -0.0016(9)
O1 0.015(4) 0.016(5) 0.017(4) -0.003(4) -0.003(4) 0.010(4)
O2 0.016(4) 0.017(5) 0.014(4) -0.004(4) 0.007(4) 0.005(5)
O3 0.014(4) 0.023(6) 0.027(5) 0.000(5) -0.006(4) -0.004(6)

loop_
_atom_site_label
_atom_site_fract_x
_atom_site_fract_y
_atom_site_fract_z
_atom_site_U_iso_or_equiv
_atom_site_thermal_displace_type
Pb 0 .25130(10) .25 .00360(10) Uani
Se .14920(10) .1796(2) .7378(2) .00260(10) Uani
O1 .1018(6) .3781(18) .5993(18) .0040(10) Uani
O2 .0749(6) .0821(18) .9086(17) .0040(10) Uani
O3 .2039(6) .334(2) .931(2) .0050(10) Uani

loop_
_geom_angle_atom_site_label_1
_geom_angle_atom_site_label_2
_geom_angle_atom_site_label_3
_geom_angle_site_symmetry_1
_geom_angle_site_symmetry_3
_geom_angle
_geom_angle_publ_flag
O1 Pb O1 1_555 5_566 84.3(3) no
O1 Pb O1 1_555 3_555 147.3(3) no
O1 Pb O1 1_555 7_564 70.6(3) no
O1 Pb O2 1_555 1_554 114.1(3) no
O1 Pb O2 1_555 5_556 141.8(3) no
O1 Pb O2 1_555 3_556 79.4(3) no
O1 Pb O2 1_555 7_554 70.2(3) no
O1 Pb O1 5_566 3_555 70.6(3) no
O1 Pb O1 5_566 7_564 79.6(3) no
O1 Pb O2 5_566 1_554 144.4(3) no
O1 Pb O2 5_566 5_556 116.8(3) no
O1 Pb O2 5_566 3_556 78.6(3) no
O1 Pb O2 5_566 7_554 140.6(3) no
O1 Pb O1 3_555 7_564 84.3(3) no
O1 Pb O2 3_555 1_554 79.4(3) no
O1 Pb O2 3_555 5_556 70.2(3) no
O1 Pb O2 3_555 3_556 114.1(3) no
O1 Pb O2 3_555 7_554 141.8(3) no
O1 Pb O2 7_564 1_554 78.6(3) no
O1 Pb O2 7_564 5_556 140.6(3) no
O1 Pb O2 7_564 3_556 144.4(3) no
O1 Pb O2 7_564 7_554 116.8(3) no
O2 Pb O2 1_554 5_556 67.8(3) no
O2 Pb O2 1_554 3_556 132.6(3) no
O2 Pb O2 1_554 7_554 74.7(3) no
O2 Pb O2 5_556 3_556 74.7(3) no
O2 Pb O2 5_556 7_554 74.2(3) no
O2 Pb O2 3_556 7_554 67.8(3) no
O1 Se O2 1_555 1_555 102.4(5) yes
O1 Se O3 1_555 1_555 99.7(5) yes
O2 Se O3 1_555 1_555 99.9(5) yes

loop_
_geom_bond_atom_site_label_1
_geom_bond_atom_site_label_2
_geom_bond_site_symmetry_2
_geom_bond_distance
_geom_bond_publ_flag
Pb O1 1_555 2.760(11) yes
Pb O1 5_566 2.949(11) yes
Pb O1 3_555 2.760(11) yes
Pb O1 7_564 2.949(11) yes
Pb O2 1_554 2.573(10) yes
Pb O2 5_556 2.555(10) yes
Pb O2 3_556 2.573(10) yes
Pb O2 7_554 2.555(10) yes
Pb O3 1_554 3.865(10) no
Pb O3 3_556 3.865(10) no
Se O1 1_555 1.655(11) yes
Se O2 1_555 1.688(10) yes
Se O3 1_555 1.727(11) yes
